data_2019179
loop_
_publ_author_name
'Redhammer, G\"unther J.'
'Tippelt, Gerold'

_publ_section_title
;
 The polar phase of Li~2~Ge~4~O~9~ at 298, 150 and 90K
;
_journal_coeditor_code KU3106
_journal_issue 10
_journal_name_full 'Acta Crystallographica Section C'
_journal_page_first 1091
_journal_page_last 1095
_journal_paper_doi 10.1107/S0108270113025110
_journal_volume 69
_journal_year 2013
_chemical_formula_iupac 'Li2 Ge4 O9'
_chemical_formula_moiety 'Ge4 O9, 2(Li)'
_chemical_formula_sum 'Ge4 Li2 O9'
_chemical_formula_weight 448.24
_chemical_name_systematic
;
Dilithium tetragermanate
;
_space_group_IT_number 29
_space_group_name_Hall 'P -2ac 2a'
_symmetry_cell_setting orthorhombic
_symmetry_space_group_name_Hall 'P -2ac 2a'
_symmetry_space_group_name_H-M 'P 21 c a'
_cell_angle_alpha 90
_cell_angle_beta 90
_cell_angle_gamma 90
_cell_formula_units_Z 4
_cell_length_a 9.3081(6)
_cell_length_b 4.6267(3)
_cell_length_c 15.8298(11)
_cell_measurement_temperature 150.0(10)
_cell_volume 681.72(8)
_computing_cell_refinement 'APEX2 (Bruker, 2007)'
_computing_data_collection 'APEX2 (Bruker, 2007)'
_computing_data_reduction 'APEX2 (Bruker, 2007)'
_computing_molecular_graphics 'DIAMOND (Brandenburg, 1999)'
_computing_publication_material 'WinGX (Farrugia, 2012)'
_computing_structure_refinement 'SHELXL97 (Sheldrick, 2008)'
_computing_structure_solution 'SHELXS97 (Sheldrick, 2008)'
_diffrn_ambient_temperature 150.0(10)
_diffrn_measured_fraction_theta_full 0.978
_diffrn_measured_fraction_theta_max 0.978
_diffrn_measurement_device '3-circle diffractometer'
_diffrn_measurement_device_type 'Bruker SMART APEX'
_diffrn_measurement_method 'rotation, \w scans at four different \f positions'
_diffrn_radiation_monochromator graphite
_diffrn_radiation_type MoK\a
_diffrn_radiation_wavelength 0.71073
_diffrn_reflns_av_R_equivalents 0.0228
_diffrn_reflns_limit_h_max 12
_diffrn_reflns_limit_h_min -12
_diffrn_reflns_limit_k_max 6
_diffrn_reflns_limit_k_min -6
_diffrn_reflns_limit_l_max 21
_diffrn_reflns_limit_l_min -21
_diffrn_reflns_number 8631
_diffrn_reflns_theta_full 28.8
_diffrn_reflns_theta_max 28.8
_diffrn_reflns_theta_min 2.57
_exptl_absorpt_coefficient_mu 17.495
_exptl_absorpt_correction_T_max 0.355
_exptl_absorpt_correction_T_min 0.21
_exptl_absorpt_correction_type multi-scan
_exptl_absorpt_process_details '(APEX2; Bruker, 2007)'
_exptl_crystal_colour colourless
_exptl_crystal_density_diffrn 4.367
_exptl_crystal_density_method 'not measured'
_exptl_crystal_description needle
_exptl_crystal_F_000 824
_exptl_crystal_size_max 0.14
_exptl_crystal_size_mid 0.08
_exptl_crystal_size_min 0.07
_refine_diff_density_max 0.479
_refine_diff_density_min -0.69
_refine_ls_abs_structure_details 'Flack (1983), <b>with how many Friedel pairs?</b>'
_refine_ls_abs_structure_Flack 0.635(15)
_refine_ls_extinction_coef 0.00163(16)
_refine_ls_extinction_method 'SHELXL97 (Sheldrick, 2008)'
_refine_ls_goodness_of_fit_ref 1.128
_refine_ls_matrix_type full
_refine_ls_number_parameters 138
_refine_ls_number_reflns 1703
_refine_ls_number_restraints 1
_refine_ls_restrained_S_all 1.127
_refine_ls_R_factor_all 0.016
_refine_ls_R_factor_gt 0.0153
_refine_ls_shift/su_max 0.001
_refine_ls_shift/su_mean 0
_refine_ls_structure_factor_coef Fsqd
_refine_ls_weighting_details 'calc w = 1/[\s^2^(Fo^2^)+(0.0172P)^2^+0.1175P] where P=(Fo^2^+2Fc^2^)/3'
_refine_ls_weighting_scheme calc
_refine_ls_wR_factor_ref 0.0372
_reflns_number_gt 1657
_reflns_number_total 1703
_reflns_threshold_expression I>2\s(I)
_cod_data_source_file ku3106.cif
_cod_data_source_block laz1_150K_tr
_cod_database_code 2019179

loop_
_symmetry_equiv_pos_as_xyz
'x, y, z'
'x+1/2, y, -z+1/2'
'x+1/2, -y, -z'
'x, -y, z+1/2'

loop_
_atom_site_type_symbol
_atom_site_label
_atom_site_fract_x
_atom_site_fract_y
_atom_site_fract_z
_atom_site_U_iso_or_equiv
_atom_site_adp_type
_atom_site_calc_flag
_atom_site_occupancy
Li Li1 0.4677(7) 0.4512(10) 0.2644(4) 0.0125(12) Uani d 1
Li Li2 0.2706(6) 0.5785(13) 0.4764(4) 0.0222(13) Uani d 1
Ge Ge1 0.23544(8) 0.48602(5) 0.155881(15) 0.00472(7) Uani d 1
Ge Ge2 0.23406(9) 0.99080(5) 0.295800(15) 0.00504(7) Uani d 1
Ge Ge3 0.52526(4) 1.00156(5) 0.40174(3) 0.00538(10) Uani d 1
Ge Ge4 0.44492(3) 1.02095(6) 0.59443(2) 0.00508(10) Uani d 1
O O1 0.0718(3) 0.7110(4) 0.16157(12) 0.0064(4) Uani d 1
O O2 0.1530(3) 0.2581(4) 0.06947(13) 0.0073(4) Uani d 1
O O3 0.3234(3) 0.7022(4) 0.07140(14) 0.0071(4) Uani d 1
O O4 0.3968(3) 0.2469(4) 0.16474(14) 0.0071(4) Uani d 1
O O5 0.3170(3) 0.7109(4) 0.24156(14) 0.0072(4) Uani d 1
O O6 0.1449(3) 0.2489(4) 0.23675(14) 0.0074(4) Uani d 1
O O7 0.3709(3) 1.1674(4) 0.35604(13) 0.0070(4) Uani d 1
O O8 0.1162(3) 0.8447(4) 0.37349(13) 0.0094(4) Uani d 1
O O9 0.4616(2) 0.8421(3) 0.49602(13) 0.0081(4) Uani d 1

loop_
_atom_site_aniso_label
_atom_site_aniso_U_11
_atom_site_aniso_U_22
_atom_site_aniso_U_33
_atom_site_aniso_U_12
_atom_site_aniso_U_13
_atom_site_aniso_U_23
Li1 0.006(3) 0.015(2) 0.017(4) -0.001(2) -0.001(2) -0.001(2)
Li2 0.020(3) 0.027(3) 0.020(3) -0.002(2) 0.012(2) 0.012(2)
Ge1 0.00448(13) 0.00538(11) 0.00431(13) -0.00012(16) 0.0002(2) -0.00008(9)
Ge2 0.00473(12) 0.00570(11) 0.00468(13) 0.00034(13) -0.0005(2) 0.00009(9)
Ge3 0.0049(2) 0.00607(18) 0.0051(2) -0.00011(10) 0.00016(17) -0.00024(9)
Ge4 0.0051(2) 0.00578(16) 0.0043(2) 0.0002(2) 0.00010(18) 0.00018(9)
O1 0.0057(12) 0.0070(8) 0.0065(10) 0.0035(8) 0.0000(8) 0.0013(7)
O2 0.0072(11) 0.0087(8) 0.0060(10) -0.0010(8) -0.0004(8) -0.0014(7)
O3 0.0078(12) 0.0073(8) 0.0062(10) -0.0008(8) -0.0004(8) -0.0001(7)
O4 0.0077(11) 0.0075(9) 0.0062(11) 0.0010(8) -0.0003(8) -0.0018(7)
O5 0.0083(12) 0.0065(8) 0.0066(10) 0.0010(8) -0.0004(8) -0.0014(7)
O6 0.0054(11) 0.0073(8) 0.0094(11) 0.0014(7) -0.0003(8) 0.0038(7)
O7 0.0040(10) 0.0082(9) 0.0089(11) 0.0002(7) -0.0017(8) -0.0005(7)
O8 0.0075(11) 0.0097(9) 0.0109(11) 0.0010(7) 0.0017(9) 0.0028(8)
O9 0.0094(12) 0.0094(8) 0.0056(9) -0.0005(8) 0.0008(9) -0.0004(7)

loop_
_atom_type_symbol
_atom_type_description
_atom_type_scat_dispersion_real
_atom_type_scat_dispersion_imag
_atom_type_scat_source
Li Li -0.0003 0.0001 'International Tables Vol C Tables 4.2.6.8 and 6.1.1.4'
O O 0.0106 0.006 'International Tables Vol C Tables 4.2.6.8 and 6.1.1.4'
Ge Ge 0.1547 1.8001 'International Tables Vol C Tables 4.2.6.8 and 6.1.1.4'

loop_
_geom_angle_atom_site_label_1
_geom_angle_atom_site_label_2
_geom_angle_atom_site_label_3
_geom_angle_site_symmetry_1
_geom_angle_site_symmetry_3
_geom_angle
O5 Li1 O6 . 2 164.1(3)
O5 Li1 O1 . 2 95.3(2)
O6 Li1 O1 2 2 82.9(3)
O5 Li1 O4 . . 84.4(3)
O6 Li1 O4 2 . 92.7(2)
O1 Li1 O4 2 . 163.2(3)
O5 Li1 O7 . 1_545 101.9(3)
O6 Li1 O7 2 1_545 94.0(2)
O1 Li1 O7 2 1_545 100.3(3)
O4 Li1 O7 . 1_545 96.2(2)
O2 Li2 O3 4_565 4_565 80.1(2)
O2 Li2 O9 4_565 . 97.5(3)
O3 Li2 O9 4_565 . 93.1(3)
O2 Li2 O8 4_565 . 88.8(2)
O3 Li2 O8 4_565 . 158.5(3)
O9 Li2 O8 . . 106.7(2)
O1 Ge1 O3 . . 95.44(9)
O1 Ge1 O5 . . 89.20(9)
O3 Ge1 O5 . . 92.50(11)
O1 Ge1 O4 . . 172.62(8)
O3 Ge1 O4 . . 91.06(12)
O5 Ge1 O4 . . 87.04(11)
O1 Ge1 O6 . . 85.78(11)
O3 Ge1 O6 . . 176.56(9)
O5 Ge1 O6 . . 90.73(8)
O4 Ge1 O6 . . 87.92(9)
O1 Ge1 O2 . . 90.86(12)
O3 Ge1 O2 . . 87.61(7)
O5 Ge1 O2 . . 179.87(9)
O4 Ge1 O2 . . 92.88(9)
O6 Ge1 O2 . . 89.16(10)
O6 Ge2 O5 1_565 . 117.49(8)
O6 Ge2 O8 1_565 . 109.88(13)
O5 Ge2 O8 . . 109.42(9)
O6 Ge2 O7 1_565 . 108.33(9)
O5 Ge2 O7 . . 106.73(12)
O8 Ge2 O7 . . 104.11(10)
O1 Ge3 O2 2 2_565 120.65(14)
O1 Ge3 O9 2 . 104.39(9)
O2 Ge3 O9 2_565 . 107.00(9)
O1 Ge3 O7 2 . 107.52(11)
O2 Ge3 O7 2_565 . 111.31(9)
O9 Ge3 O7 . . 104.62(11)
O4 Ge4 O3 4_565 4_575 119.56(13)
O4 Ge4 O9 4_565 . 104.76(9)
O3 Ge4 O9 4_575 . 102.46(10)
O4 Ge4 O8 4_565 3_576 107.36(11)
O3 Ge4 O8 4_575 3_576 112.49(9)
O9 Ge4 O8 . 3_576 109.54(11)

loop_
_geom_bond_atom_site_label_1
_geom_bond_atom_site_label_2
_geom_bond_site_symmetry_2
_geom_bond_distance
Li1 O5 . 1.881(6)
Li1 O6 2 1.897(6)
Li1 O1 2 1.939(6)
Li1 O4 . 1.953(6)
Li1 O7 1_545 2.155(5)
Li2 O2 4_565 1.985(7)
Li2 O3 4_565 2.047(6)
Li2 O9 . 2.178(6)
Li2 O8 . 2.497(6)
Ge1 O1 . 1.847(3)
Ge1 O3 . 1.860(2)
Ge1 O5 . 1.871(2)
Ge1 O4 . 1.871(3)
Ge1 O6 . 1.885(2)
Ge1 O2 . 1.890(2)
Ge2 O6 1_565 1.728(2)
Ge2 O5 . 1.735(2)
Ge2 O8 . 1.781(2)
Ge2 O7 . 1.789(2)
Ge3 O1 2 1.732(2)
Ge3 O2 2_565 1.741(2)
Ge3 O9 . 1.767(2)
Ge3 O7 . 1.782(2)
Ge4 O4 4_565 1.725(2)
Ge4 O3 4_575 1.747(2)
Ge4 O9 . 1.771(2)
Ge4 O8 3_576 1.785(2)
